data_4105517
loop_
_publ_author_name
'Theodore Lazarides'
'Theresa M. McCormick'
'Kristina C. Wilson'
'Soohyun Lee'
'David W. McCamant'
'Richard Eisenberg'

_publ_section_title
;
 Sensitizing the Sensitizer: The Synthesis and Photophysical Study of
 Bodipy-Pt(II)(diimine)(dithiolate) Conjugates
;
_journal_name_full 'Journal of the American Chemical Society'
_journal_page_first 350
_journal_page_last 364
_journal_paper_doi 10.1021/ja1070366
_journal_volume 133
_journal_year 2011
_chemical_formula_moiety 'C28 H31 B F2 N4'
_chemical_formula_sum 'C28 H31 B F2 N4'
_chemical_formula_weight 472.38
_chemical_name_common eistl01
_chemical_name_systematic
;
 ?
;
_space_group_IT_number 2
_symmetry_cell_setting triclinic
_symmetry_space_group_name_Hall '-P 1'
_symmetry_space_group_name_H-M 'P -1'
_atom_sites_solution_hydrogens geom
_atom_sites_solution_primary direct
_atom_sites_solution_secondary difmap
_audit_creation_method SHELXL-97
_cell_angle_alpha 85.761(1)
_cell_angle_beta 76.874(1)
_cell_angle_gamma 89.456(1)
_cell_formula_units_Z 2
_cell_length_a 10.8106(8)
_cell_length_b 10.8904(8)
_cell_length_c 11.0467(8)
_cell_measurement_reflns_used 4034
_cell_measurement_temperature 100.0(1)
_cell_measurement_theta_max 32.87
_cell_measurement_theta_min 2.38
_cell_volume 1263.07(16)
_computing_cell_refinement 'SAINT (Bruker, 2006)'
_computing_data_collection 'APEX2 (Bruker, 2006)'
_computing_data_reduction 'SAINT (Bruker, 2006)'
_computing_molecular_graphics 'SHELXTL (Bruker, 2000)'
_computing_publication_material 'SHELXTL (Bruker, 2000)'
_computing_structure_refinement 'SHELXL-97 (Sheldrick, 1997)'
_computing_structure_solution 'SHELXL-97 (Sheldrick, 1997)'
_diffrn_ambient_temperature 100.0(1)
_diffrn_measured_fraction_theta_full 0.988
_diffrn_measured_fraction_theta_max 0.988
_diffrn_measurement_device_type 'Bruker SMART APEX II CCD Platform'
_diffrn_measurement_method 'area detector, omega scans per phi'
_diffrn_radiation_monochromator graphite
_diffrn_radiation_source 'fine-focus sealed tube'
_diffrn_radiation_type MoK\a
_diffrn_radiation_wavelength 0.71073
_diffrn_reflns_av_R_equivalents 0.0327
_diffrn_reflns_av_sigmaI/netI 0.0446
_diffrn_reflns_limit_h_max 16
_diffrn_reflns_limit_h_min -16
_diffrn_reflns_limit_k_max 16
_diffrn_reflns_limit_k_min -16
_diffrn_reflns_limit_l_max 16
_diffrn_reflns_limit_l_min -16
_diffrn_reflns_number 22459
_diffrn_reflns_theta_full 32.03
_diffrn_reflns_theta_max 32.03
_diffrn_reflns_theta_min 1.88
_exptl_absorpt_coefficient_mu 0.084
_exptl_absorpt_correction_T_max 0.9967
_exptl_absorpt_correction_T_min 0.9705
_exptl_absorpt_correction_type multi-scan
_exptl_absorpt_process_details 'SADABS (Sheldrick, 2007)'
_exptl_crystal_colour red-violet
_exptl_crystal_density_diffrn 1.242
_exptl_crystal_description plate
_exptl_crystal_F_000 500
_exptl_crystal_size_max 0.36
_exptl_crystal_size_mid 0.16
_exptl_crystal_size_min 0.04
_refine_diff_density_max 0.488
_refine_diff_density_min -0.317
_refine_diff_density_rms 0.053
_refine_ls_extinction_method none
_refine_ls_goodness_of_fit_ref 1.023
_refine_ls_hydrogen_treatment constr
_refine_ls_matrix_type full
_refine_ls_number_parameters 323
_refine_ls_number_reflns 8678
_refine_ls_number_restraints 0
_refine_ls_restrained_S_all 1.023
_refine_ls_R_factor_all 0.0781
_refine_ls_R_factor_gt 0.0487
_refine_ls_shift/su_max 0.000
_refine_ls_shift/su_mean 0.000
_refine_ls_structure_factor_coef Fsqd
_refine_ls_weighting_details 'calc w=1/[\s^2^(Fo^2^)+(0.0740P)^2^+0.1300P] where P=(Fo^2^+2Fc^2^)/3'
_refine_ls_weighting_scheme calc
_refine_ls_wR_factor_gt 0.1229
_refine_ls_wR_factor_ref 0.1379
_reflns_number_gt 6023
_reflns_number_total 8678
_reflns_threshold_expression >2sigma(I)
_cod_data_source_file ja1070366_si_002_1.cif
_cod_data_source_block 1a
_cod_database_code 4105517

loop_
_symmetry_equiv_pos_as_xyz
'x, y, z'
'-x, -y, -z'

loop_
_atom_site_label
_atom_site_type_symbol
_atom_site_fract_x
_atom_site_fract_y
_atom_site_fract_z
_atom_site_U_iso_or_equiv
_atom_site_adp_type
_atom_site_occupancy
_atom_site_symmetry_multiplicity
_atom_site_calc_flag
_atom_site_refinement_flags
F1 F 0.94660(7) 0.14281(7) 0.34267(7) 0.02638(18) Uani 1 1 d .
F2 F 1.09031(7) 0.15098(7) 0.15726(8) 0.02548(17) Uani 1 1 d .
N1 N 0.54635(10) 0.67690(10) 0.48356(9) 0.0206(2) Uani 1 1 d .
N2 N 0.62204(10) 0.75938(9) 0.15205(9) 0.0185(2) Uani 1 1 d .
N3 N 0.87759(9) 0.21772(9) 0.15816(9) 0.01642(19) Uani 1 1 d .
N4 N 1.02331(9) 0.34237(9) 0.24537(9) 0.01644(19) Uani 1 1 d .
C1 C 0.47412(12) 0.71874(12) 0.58726(11) 0.0230(2) Uani 1 1 d .
H1 H 0.4763 0.6756 0.6647 0.028 Uiso 1 1 calc R
C2 C 0.39640(12) 0.82087(12) 0.58895(11) 0.0223(2) Uani 1 1 d .
H2 H 0.3472 0.8459 0.6657 0.027 Uiso 1 1 calc R
C3 C 0.39116(11) 0.88639(11) 0.47729(12) 0.0202(2) Uani 1 1 d .
C4 C 0.46679(11) 0.84442(11) 0.36884(11) 0.0192(2) Uani 1 1 d .
H4 H 0.4676 0.8869 0.2904 0.023 Uiso 1 1 calc R
C5 C 0.54132(11) 0.74006(10) 0.37546(11) 0.0170(2) Uani 1 1 d .
C6 C 0.62186(11) 0.69341(10) 0.26013(10) 0.0160(2) Uani 1 1 d .
C7 C 0.69473(11) 0.58793(10) 0.26622(11) 0.0165(2) Uani 1 1 d .
H7 H 0.6912 0.5425 0.3437 0.020 Uiso 1 1 calc R
C8 C 0.77289(11) 0.54991(10) 0.15719(10) 0.0159(2) Uani 1 1 d .
C9 C 0.77517(11) 0.61911(11) 0.04565(11) 0.0188(2) Uani 1 1 d .
H9 H 0.8282 0.5967 -0.0304 0.023 Uiso 1 1 calc R
C10 C 0.69796(12) 0.72167(11) 0.04851(11) 0.0199(2) Uani 1 1 d .
H10 H 0.6990 0.7681 -0.0280 0.024 Uiso 1 1 calc R
C11 C 0.30655(13) 0.99642(12) 0.47320(13) 0.0264(3) Uani 1 1 d .
H11A H 0.3111 1.0475 0.5415 0.040 Uiso 1 1 calc R
H11B H 0.2188 0.9686 0.4821 0.040 Uiso 1 1 calc R
H11C H 0.3347 1.0448 0.3934 0.040 Uiso 1 1 calc R
C12 C 0.85194(11) 0.43820(10) 0.16586(10) 0.0160(2) Uani 1 1 d .
C13 C 0.81170(11) 0.32519(10) 0.13540(11) 0.0164(2) Uani 1 1 d .
C14 C 0.70973(11) 0.29171(11) 0.08088(11) 0.0176(2) Uani 1 1 d .
C15 C 0.71689(11) 0.16521(11) 0.07188(11) 0.0185(2) Uani 1 1 d .
C16 C 0.82061(11) 0.12207(11) 0.12158(11) 0.0181(2) Uani 1 1 d .
C17 C 0.96090(11) 0.44847(10) 0.21336(10) 0.0161(2) Uani 1 1 d .
C18 C 1.02801(11) 0.55237(11) 0.23790(11) 0.0182(2) Uani 1 1 d .
C19 C 1.12952(11) 0.50639(11) 0.28546(11) 0.0191(2) Uani 1 1 d .
C20 C 1.12248(11) 0.37678(11) 0.29081(11) 0.0192(2) Uani 1 1 d .
C21 C 0.63560(12) 0.08411(11) 0.01733(12) 0.0219(2) Uani 1 1 d .
H21A H 0.5511 0.1222 0.0235 0.026 Uiso 1 1 calc R
H21B H 0.6233 0.0035 0.0663 0.026 Uiso 1 1 calc R
C22 C 0.69449(13) 0.06375(12) -0.11891(12) 0.0259(3) Uani 1 1 d .
H22A H 0.6424 0.0047 -0.1487 0.039 Uiso 1 1 calc R
H22B H 0.7805 0.0313 -0.1262 0.039 Uiso 1 1 calc R
H22C H 0.6983 0.1422 -0.1693 0.039 Uiso 1 1 calc R
C23 C 0.85986(12) -0.00859(11) 0.13880(12) 0.0230(2) Uani 1 1 d .
H23A H 0.9352 -0.0116 0.1743 0.035 Uiso 1 1 calc R
H23B H 0.8798 -0.0446 0.0580 0.035 Uiso 1 1 calc R
H23C H 0.7904 -0.0553 0.1954 0.035 Uiso 1 1 calc R
C24 C 1.00122(13) 0.68646(11) 0.21477(13) 0.0248(3) Uani 1 1 d .
H24A H 0.9882 0.7020 0.1300 0.037 Uiso 1 1 calc R
H24B H 1.0734 0.7358 0.2242 0.037 Uiso 1 1 calc R
H24C H 0.9246 0.7092 0.2750 0.037 Uiso 1 1 calc R
C25 C 1.22589(12) 0.57793(12) 0.33109(12) 0.0243(3) Uani 1 1 d .
H25A H 1.2506 0.6530 0.2748 0.029 Uiso 1 1 calc R
H25B H 1.3029 0.5273 0.3284 0.029 Uiso 1 1 calc R
C26 C 1.17501(16) 0.61473(16) 0.46345(14) 0.0387(4) Uani 1 1 d .
H26A H 1.2425 0.6555 0.4919 0.058 Uiso 1 1 calc R
H26B H 1.1460 0.5410 0.5187 0.058 Uiso 1 1 calc R
H26C H 1.1037 0.6713 0.4649 0.058 Uiso 1 1 calc R
C27 C 1.20661(13) 0.28570(13) 0.33944(14) 0.0275(3) Uani 1 1 d .
H27A H 1.1567 0.2128 0.3786 0.041 Uiso 1 1 calc R
H27B H 1.2439 0.3229 0.4012 0.041 Uiso 1 1 calc R
H27C H 1.2745 0.2616 0.2705 0.041 Uiso 1 1 calc R
C28 C 0.61364(13) 0.37396(12) 0.03760(13) 0.0246(3) Uani 1 1 d .
H28A H 0.5747 0.4265 0.1040 0.037 Uiso 1 1 calc R
H28B H 0.5478 0.3235 0.0170 0.037 Uiso 1 1 calc R
H28C H 0.6557 0.4256 -0.0365 0.037 Uiso 1 1 calc R
B1 B 0.98637(13) 0.20899(12) 0.22853(13) 0.0182(2) Uani 1 1 d .

loop_
_atom_site_aniso_label
_atom_site_aniso_U_11
_atom_site_aniso_U_22
_atom_site_aniso_U_33
_atom_site_aniso_U_23
_atom_site_aniso_U_13
_atom_site_aniso_U_12
F1 0.0328(4) 0.0225(4) 0.0250(4) 0.0059(3) -0.0111(3) -0.0044(3)
F2 0.0188(4) 0.0206(4) 0.0375(4) -0.0091(3) -0.0053(3) 0.0050(3)
N1 0.0221(5) 0.0216(5) 0.0176(5) -0.0003(4) -0.0036(4) 0.0021(4)
N2 0.0199(5) 0.0169(4) 0.0184(5) 0.0000(4) -0.0046(4) 0.0015(4)
N3 0.0179(4) 0.0138(4) 0.0179(4) -0.0026(3) -0.0045(4) 0.0019(3)
N4 0.0170(4) 0.0149(4) 0.0187(4) -0.0022(4) -0.0065(4) 0.0016(3)
C1 0.0234(6) 0.0264(6) 0.0178(5) -0.0004(5) -0.0027(5) 0.0022(5)
C2 0.0210(6) 0.0260(6) 0.0183(5) -0.0055(5) 0.0001(4) 0.0012(5)
C3 0.0181(5) 0.0185(5) 0.0240(6) -0.0037(4) -0.0039(4) 0.0010(4)
C4 0.0201(5) 0.0178(5) 0.0197(5) -0.0011(4) -0.0050(4) 0.0029(4)
C5 0.0171(5) 0.0163(5) 0.0174(5) -0.0020(4) -0.0033(4) 0.0008(4)
C6 0.0169(5) 0.0148(5) 0.0165(5) -0.0019(4) -0.0039(4) 0.0005(4)
C7 0.0193(5) 0.0148(5) 0.0159(5) -0.0012(4) -0.0051(4) 0.0014(4)
C8 0.0173(5) 0.0137(5) 0.0173(5) -0.0019(4) -0.0053(4) 0.0001(4)
C9 0.0208(5) 0.0184(5) 0.0169(5) -0.0016(4) -0.0035(4) 0.0014(4)
C10 0.0227(6) 0.0194(5) 0.0172(5) 0.0015(4) -0.0049(4) 0.0015(4)
C11 0.0250(6) 0.0235(6) 0.0291(6) -0.0040(5) -0.0027(5) 0.0072(5)
C12 0.0173(5) 0.0157(5) 0.0147(5) -0.0026(4) -0.0026(4) 0.0015(4)
C13 0.0173(5) 0.0147(5) 0.0175(5) -0.0020(4) -0.0042(4) 0.0020(4)
C14 0.0177(5) 0.0176(5) 0.0182(5) -0.0026(4) -0.0049(4) 0.0000(4)
C15 0.0187(5) 0.0182(5) 0.0190(5) -0.0033(4) -0.0044(4) -0.0007(4)
C16 0.0201(5) 0.0153(5) 0.0183(5) -0.0035(4) -0.0024(4) 0.0005(4)
C17 0.0183(5) 0.0145(5) 0.0158(5) -0.0021(4) -0.0043(4) 0.0014(4)
C18 0.0200(5) 0.0165(5) 0.0184(5) -0.0028(4) -0.0045(4) -0.0006(4)
C19 0.0193(5) 0.0199(5) 0.0190(5) -0.0036(4) -0.0056(4) -0.0017(4)
C20 0.0195(5) 0.0193(5) 0.0199(5) -0.0029(4) -0.0065(4) 0.0008(4)
C21 0.0220(6) 0.0191(5) 0.0264(6) -0.0033(5) -0.0088(5) -0.0030(5)
C22 0.0309(7) 0.0235(6) 0.0264(6) -0.0051(5) -0.0120(5) 0.0006(5)
C23 0.0262(6) 0.0148(5) 0.0287(6) -0.0033(5) -0.0070(5) 0.0006(5)
C24 0.0265(6) 0.0161(5) 0.0334(7) -0.0019(5) -0.0105(5) -0.0015(5)
C25 0.0241(6) 0.0242(6) 0.0267(6) -0.0024(5) -0.0095(5) -0.0048(5)
C26 0.0441(9) 0.0470(9) 0.0275(7) -0.0090(6) -0.0107(6) -0.0162(7)
C27 0.0264(6) 0.0254(6) 0.0353(7) -0.0015(5) -0.0169(6) 0.0035(5)
C28 0.0243(6) 0.0223(6) 0.0312(7) -0.0034(5) -0.0144(5) 0.0019(5)
B1 0.0182(6) 0.0150(5) 0.0217(6) -0.0020(5) -0.0048(5) 0.0016(5)

loop_
_atom_type_symbol
_atom_type_description
_atom_type_scat_dispersion_real
_atom_type_scat_dispersion_imag
_atom_type_scat_source
C C 0.0033 0.0016 'International Tables Vol C Tables 4.2.6.8 and 6.1.1.4'
H H 0.0000 0.0000 'International Tables Vol C Tables 4.2.6.8 and 6.1.1.4'
B B 0.0013 0.0007 'International Tables Vol C Tables 4.2.6.8 and 6.1.1.4'
N N 0.0061 0.0033 'International Tables Vol C Tables 4.2.6.8 and 6.1.1.4'
F F 0.0171 0.0103 'International Tables Vol C Tables 4.2.6.8 and 6.1.1.4'

loop_
_geom_angle_atom_site_label_1
_geom_angle_atom_site_label_2
_geom_angle_atom_site_label_3
_geom_angle
C1 N1 C5 116.43(10)
C10 N2 C6 117.46(10)
C16 N3 C13 108.33(9)
C16 N3 B1 125.93(10)
C13 N3 B1 125.33(9)
C20 N4 C17 108.20(9)
C20 N4 B1 126.20(10)
C17 N4 B1 125.59(9)
N1 C1 C2 124.27(11)
N1 C1 H1 117.9
C2 C1 H1 117.9
C1 C2 C3 119.40(11)
C1 C2 H2 120.3
C3 C2 H2 120.3
C2 C3 C4 116.86(11)
C2 C3 C11 121.74(11)
C4 C3 C11 121.40(11)
C3 C4 C5 119.99(11)
C3 C4 H4 120.0
C5 C4 H4 120.0
N1 C5 C4 123.03(11)
N1 C5 C6 116.35(10)
C4 C5 C6 120.61(10)
N2 C6 C7 122.48(10)
N2 C6 C5 116.77(10)
C7 C6 C5 120.74(10)
C6 C7 C8 119.16(10)
C6 C7 H7 120.4
C8 C7 H7 120.4
C9 C8 C7 118.54(10)
C9 C8 C12 123.04(10)
C7 C8 C12 118.41(10)
C10 C9 C8 118.17(11)
C10 C9 H9 120.9
C8 C9 H9 120.9
N2 C10 C9 124.17(11)
N2 C10 H10 117.9
C9 C10 H10 117.9
C3 C11 H11A 109.5
C3 C11 H11B 109.5
H11A C11 H11B 109.5
C3 C11 H11C 109.5
H11A C11 H11C 109.5
H11B C11 H11C 109.5
C13 C12 C17 121.79(10)
C13 C12 C8 119.80(10)
C17 C12 C8 118.25(10)
C12 C13 N3 119.67(10)
C12 C13 C14 132.48(11)
N3 C13 C14 107.85(10)
C15 C14 C13 106.63(10)
C15 C14 C28 124.98(11)
C13 C14 C28 128.38(11)
C14 C15 C16 107.62(10)
C14 C15 C21 128.50(11)
C16 C15 C21 123.85(11)
N3 C16 C15 109.56(10)
N3 C16 C23 123.53(11)
C15 C16 C23 126.84(11)
N4 C17 C12 119.77(10)
N4 C17 C18 108.06(10)
C12 C17 C18 132.18(11)
C19 C18 C17 106.62(10)
C19 C18 C24 124.96(11)
C17 C18 C24 128.39(11)
C18 C19 C20 107.42(10)
C18 C19 C25 127.75(11)
C20 C19 C25 124.73(11)
N4 C20 C19 109.66(10)
N4 C20 C27 122.39(11)
C19 C20 C27 127.94(11)
C15 C21 C22 112.09(10)
C15 C21 H21A 109.2
C22 C21 H21A 109.2
C15 C21 H21B 109.2
C22 C21 H21B 109.2
H21A C21 H21B 107.9
C21 C22 H22A 109.5
C21 C22 H22B 109.5
H22A C22 H22B 109.5
C21 C22 H22C 109.5
H22A C22 H22C 109.5
H22B C22 H22C 109.5
C16 C23 H23A 109.5
C16 C23 H23B 109.5
H23A C23 H23B 109.5
C16 C23 H23C 109.5
H23A C23 H23C 109.5
H23B C23 H23C 109.5
C18 C24 H24A 109.5
C18 C24 H24B 109.5
H24A C24 H24B 109.5
C18 C24 H24C 109.5
H24A C24 H24C 109.5
H24B C24 H24C 109.5
C19 C25 C26 112.03(11)
C19 C25 H25A 109.2
C26 C25 H25A 109.2
C19 C25 H25B 109.2
C26 C25 H25B 109.2
H25A C25 H25B 107.9
C25 C26 H26A 109.5
C25 C26 H26B 109.5
H26A C26 H26B 109.5
C25 C26 H26C 109.5
H26A C26 H26C 109.5
H26B C26 H26C 109.5
C20 C27 H27A 109.5
C20 C27 H27B 109.5
H27A C27 H27B 109.5
C20 C27 H27C 109.5
H27A C27 H27C 109.5
H27B C27 H27C 109.5
C14 C28 H28A 109.5
C14 C28 H28B 109.5
H28A C28 H28B 109.5
C14 C28 H28C 109.5
H28A C28 H28C 109.5
H28B C28 H28C 109.5
F1 B1 F2 109.49(10)
F1 B1 N4 111.11(10)
F2 B1 N4 109.52(10)
F1 B1 N3 110.35(10)
F2 B1 N3 109.46(10)
N4 B1 N3 106.86(9)

loop_
_geom_bond_atom_site_label_1
_geom_bond_atom_site_label_2
_geom_bond_distance
F1 B1 1.3854(15)
F2 B1 1.3928(15)
N1 C1 1.3392(15)
N1 C5 1.3452(15)
N2 C10 1.3369(15)
N2 C6 1.3468(15)
N3 C16 1.3473(15)
N3 C13 1.4009(14)
N3 B1 1.5487(16)
N4 C20 1.3497(15)
N4 C17 1.3958(14)
N4 B1 1.5456(16)
C1 C2 1.3862(18)
C1 H1 0.9500
C2 C3 1.3909(18)
C2 H2 0.9500
C3 C4 1.3935(17)
C3 C11 1.5047(17)
C4 C5 1.3940(16)
C4 H4 0.9500
C5 C6 1.4908(16)
C6 C7 1.3929(15)
C7 C8 1.3931(15)
C7 H7 0.9500
C8 C9 1.3914(16)
C8 C12 1.4899(15)
C9 C10 1.3859(16)
C9 H9 0.9500
C10 H10 0.9500
C11 H11A 0.9800
C11 H11B 0.9800
C11 H11C 0.9800
C12 C13 1.3981(16)
C12 C17 1.4026(16)
C13 C14 1.4327(16)
C14 C15 1.3888(16)
C14 C28 1.5015(16)
C15 C16 1.4181(17)
C15 C21 1.4997(17)
C16 C23 1.4921(16)
C17 C18 1.4250(16)
C18 C19 1.3940(17)
C18 C24 1.5006(17)
C19 C20 1.4104(17)
C19 C25 1.5028(17)
C20 C27 1.4918(17)
C21 C22 1.5268(18)
C21 H21A 0.9900
C21 H21B 0.9900
C22 H22A 0.9800
C22 H22B 0.9800
C22 H22C 0.9800
C23 H23A 0.9800
C23 H23B 0.9800
C23 H23C 0.9800
C24 H24A 0.9800
C24 H24B 0.9800
C24 H24C 0.9800
C25 C26 1.523(2)
C25 H25A 0.9900
C25 H25B 0.9900
C26 H26A 0.9800
C26 H26B 0.9800
C26 H26C 0.9800
C27 H27A 0.9800
C27 H27B 0.9800
C27 H27C 0.9800
C28 H28A 0.9800
C28 H28B 0.9800
C28 H28C 0.9800

loop_
_geom_torsion_atom_site_label_1
_geom_torsion_atom_site_label_2
_geom_torsion_atom_site_label_3
_geom_torsion_atom_site_label_4
_geom_torsion
C5 N1 C1 C2 0.09(19)
N1 C1 C2 C3 -0.2(2)
C1 C2 C3 C4 -0.42(18)
C1 C2 C3 C11 178.75(12)
C2 C3 C4 C5 1.06(18)
C11 C3 C4 C5 -178.12(11)
C1 N1 C5 C4 0.60(18)
C1 N1 C5 C6 179.96(11)
C3 C4 C5 N1 -1.20(19)
C3 C4 C5 C6 179.46(11)
C10 N2 C6 C7 -1.48(17)
C10 N2 C6 C5 177.21(10)
N1 C5 C6 N2 -176.97(10)
C4 C5 C6 N2 2.41(16)
N1 C5 C6 C7 1.75(16)
C4 C5 C6 C7 -178.87(11)
N2 C6 C7 C8 1.28(17)
C5 C6 C7 C8 -177.36(10)
C6 C7 C8 C9 -0.04(16)
C6 C7 C8 C12 178.88(10)
C7 C8 C9 C10 -0.90(17)
C12 C8 C9 C10 -179.77(11)
C6 N2 C10 C9 0.47(18)
C8 C9 C10 N2 0.72(19)
C9 C8 C12 C13 -81.34(15)
C7 C8 C12 C13 99.79(13)
C9 C8 C12 C17 103.18(13)
C7 C8 C12 C17 -75.69(14)
C17 C12 C13 N3 3.17(17)
C8 C12 C13 N3 -172.14(10)
C17 C12 C13 C14 -176.46(12)
C8 C12 C13 C14 8.23(19)
C16 N3 C13 C12 179.77(10)
B1 N3 C13 C12 6.82(17)
C16 N3 C13 C14 -0.51(13)
B1 N3 C13 C14 -173.47(10)
C12 C13 C14 C15 179.52(12)
N3 C13 C14 C15 -0.14(13)
C12 C13 C14 C28 0.9(2)
N3 C13 C14 C28 -178.77(11)
C13 C14 C15 C16 0.71(13)
C28 C14 C15 C16 179.40(11)
C13 C14 C15 C21 -177.59(12)
C28 C14 C15 C21 1.1(2)
C13 N3 C16 C15 0.97(13)
B1 N3 C16 C15 173.87(10)
C13 N3 C16 C23 -176.11(11)
B1 N3 C16 C23 -3.21(18)
C14 C15 C16 N3 -1.06(13)
C21 C15 C16 N3 177.34(11)
C14 C15 C16 C23 175.89(12)
C21 C15 C16 C23 -5.71(19)
C20 N4 C17 C12 -178.67(10)
B1 N4 C17 C12 2.60(17)
C20 N4 C17 C18 1.54(13)
B1 N4 C17 C18 -177.19(10)
C13 C12 C17 N4 -7.71(17)
C8 C12 C17 N4 167.67(10)
C13 C12 C17 C18 172.02(12)
C8 C12 C17 C18 -12.60(19)
N4 C17 C18 C19 -0.48(13)
C12 C17 C18 C19 179.76(12)
N4 C17 C18 C24 177.62(12)
C12 C17 C18 C24 -2.1(2)
C17 C18 C19 C20 -0.70(13)
C24 C18 C19 C20 -178.89(11)
C17 C18 C19 C25 -177.20(11)
C24 C18 C19 C25 4.6(2)
C17 N4 C20 C19 -2.00(13)
B1 N4 C20 C19 176.72(11)
C17 N4 C20 C27 177.20(11)
B1 N4 C20 C27 -4.08(18)
C18 C19 C20 N4 1.70(14)
C25 C19 C20 N4 178.33(11)
C18 C19 C20 C27 -177.45(12)
C25 C19 C20 C27 -0.8(2)
C14 C15 C21 C22 94.24(15)
C16 C15 C21 C22 -83.81(15)
C18 C19 C25 C26 80.51(17)
C20 C19 C25 C26 -95.43(15)
C20 N4 B1 F1 66.69(15)
C17 N4 B1 F1 -114.80(12)
C20 N4 B1 F2 -54.39(15)
C17 N4 B1 F2 124.11(12)
C20 N4 B1 N3 -172.87(10)
C17 N4 B1 N3 5.63(15)
C16 N3 B1 F1 -61.19(15)
C13 N3 B1 F1 110.54(12)
C16 N3 B1 F2 59.37(15)
C13 N3 B1 F2 -128.89(11)
C16 N3 B1 N4 177.89(10)
C13 N3 B1 N4 -10.37(15)
